data_4343193
loop_
_publ_author_name
'Tichnell, Christopher R.'
'Shultz, David A.'
'Popescu, Codrina V.'
'Sokirniy, Ivan'
'Boyle, Paul D.'

_publ_section_title
;
 Synthesis, Characterization, and Photophysical Studies of an Iron(III)
 Catecholate-Nitronylnitroxide Spin-Crossover Complex.
;
_journal_issue 9
_journal_name_full 'Inorganic chemistry'
_journal_page_first 4466
_journal_page_last 4474
_journal_paper_doi 10.1021/acs.inorgchem.5b00298
_journal_volume 54
_journal_year 2015
_chemical_formula_sum 'C60 H65 B Fe N6 O5'
_chemical_formula_weight 1016.84
_chemical_name_systematic
; 
 ? 
;
_space_group_IT_number 14
_symmetry_cell_setting monoclinic
_symmetry_space_group_name_Hall '-P 2ybc'
_symmetry_space_group_name_H-M 'P 1 21/c 1'
_atom_sites_solution_hydrogens geom
_atom_sites_solution_primary direct
_atom_sites_solution_secondary difmap
_audit_creation_method SHELXL-97
_cell_angle_alpha 90.00
_cell_angle_beta 98.201(10)
_cell_angle_gamma 90.00
_cell_formula_units_Z 4
_cell_length_a 19.349(5)
_cell_length_b 10.589(3)
_cell_length_c 25.438(6)
_cell_measurement_reflns_used 9903
_cell_measurement_temperature 110
_cell_measurement_theta_max 24.83
_cell_measurement_theta_min 2.20
_cell_volume 5159(2)
_computing_cell_refinement SAINT
_computing_data_collection Apex2
_computing_data_reduction SAINT
_computing_molecular_graphics NRCVAX
_computing_publication_material cif2tables.py
_computing_structure_refinement XL
_computing_structure_solution XS
_diffrn_ambient_temperature 110
_diffrn_detector_area_resol_mean 8.333
_diffrn_measured_fraction_theta_full 0.995
_diffrn_measured_fraction_theta_max 0.995
_diffrn_measurement_device_type 'Bruker-Nonius Kappa Axis X8 Apex2'
_diffrn_measurement_method 'omega and phi scans'
_diffrn_radiation_monochromator graphite
_diffrn_radiation_source 'fine-focus sealed tube'
_diffrn_radiation_type MoK\a
_diffrn_radiation_wavelength 0.71073
_diffrn_reflns_av_R_equivalents 0.0496
_diffrn_reflns_av_sigmaI/netI 0.0477
_diffrn_reflns_limit_h_max 24
_diffrn_reflns_limit_h_min -23
_diffrn_reflns_limit_k_max 12
_diffrn_reflns_limit_k_min -13
_diffrn_reflns_limit_l_max 31
_diffrn_reflns_limit_l_min -30
_diffrn_reflns_number 67725
_diffrn_reflns_theta_full 26.42
_diffrn_reflns_theta_max 26.42
_diffrn_reflns_theta_min 1.62
_diffrn_standards_number 0
_exptl_absorpt_coefficient_mu 0.349
_exptl_absorpt_correction_T_max 0.9759
_exptl_absorpt_correction_T_min 0.9094
_exptl_absorpt_correction_type multi-scan
_exptl_absorpt_process_details SADABS
_exptl_crystal_colour green
_exptl_crystal_density_diffrn 1.309
_exptl_crystal_density_method 'not measured'
_exptl_crystal_description plate
_exptl_crystal_F_000 2152
_exptl_crystal_size_max 0.28
_exptl_crystal_size_mid 0.27
_exptl_crystal_size_min 0.07
_refine_diff_density_max 0.719
_refine_diff_density_min -0.681
_refine_diff_density_rms 0.066
_refine_ls_extinction_method none
_refine_ls_goodness_of_fit_ref 1.069
_refine_ls_hydrogen_treatment constr
_refine_ls_matrix_type full
_refine_ls_number_parameters 690
_refine_ls_number_reflns 10562
_refine_ls_number_restraints 0
_refine_ls_restrained_S_all 1.069
_refine_ls_R_factor_all 0.1072
_refine_ls_R_factor_gt 0.0676
_refine_ls_shift/su_max 0.000
_refine_ls_shift/su_mean 0.000
_refine_ls_structure_factor_coef Fsqd
_refine_ls_weighting_details 'calc w=1/[\s^2^(Fo^2^)+(0.0852P)^2^+5.1611P] where P=(Fo^2^+2Fc^2^)/3'
_refine_ls_weighting_scheme calc
_refine_ls_wR_factor_gt 0.1711
_refine_ls_wR_factor_ref 0.1954
_reflns_number_gt 6820
_reflns_number_total 10562
_reflns_threshold_expression >2sigma(I)
_cod_data_source_file ic5b00298_si_002.cif
_cod_data_source_block x12191
_cod_original_sg_symbol_H-M 'P 21/c'
_cod_database_code 4343193

loop_
_symmetry_equiv_pos_as_xyz
'x, y, z'
'-x, y+1/2, -z+1/2'
'-x, -y, -z'
'x, -y-1/2, z-1/2'

loop_
_atom_site_label
_atom_site_type_symbol
_atom_site_fract_x
_atom_site_fract_y
_atom_site_fract_z
_atom_site_U_iso_or_equiv
_atom_site_adp_type
_atom_site_occupancy
_atom_site_symmetry_multiplicity
_atom_site_calc_flag
_atom_site_refinement_flags
_atom_site_disorder_assembly
_atom_site_disorder_group
Fe1 Fe 0.27749(3) 0.25271(4) 0.380608(19) 0.03821(16) Uani 1 1 d . A .
O1 O 0.31273(13) 0.3878(2) 0.34279(9) 0.0433(6) Uani 1 1 d . . .
O2 O 0.37089(13) 0.23268(19) 0.41461(9) 0.0416(6) Uani 1 1 d . . .
C1 C 0.37927(19) 0.4138(3) 0.36395(12) 0.0377(8) Uani 1 1 d . . .
C2 C 0.41187(19) 0.3288(3) 0.40311(12) 0.0360(8) Uani 1 1 d . . .
C3 C 0.48084(18) 0.3483(3) 0.42694(12) 0.0347(8) Uani 1 1 d . . .
C4 C 0.51672(18) 0.4507(3) 0.40909(12) 0.0352(7) Uani 1 1 d . . .
H4 H 0.5641 0.4642 0.4238 0.042 Uiso 1 1 calc R . .
C5 C 0.48488(19) 0.5347(3) 0.36992(13) 0.0377(8) Uani 1 1 d . . .
C6 C 0.4155(2) 0.5163(3) 0.34765(13) 0.0398(8) Uani 1 1 d . . .
H6 H 0.3933 0.5731 0.3217 0.048 Uiso 1 1 calc R . .
C7 C 0.51732(19) 0.2587(3) 0.46977(13) 0.0372(8) Uani 1 1 d . . .
C8 C 0.4727(2) 0.2408(3) 0.51467(13) 0.0412(8) Uani 1 1 d . . .
H8A H 0.4633 0.3233 0.5296 0.062 Uiso 1 1 calc R . .
H8B H 0.4979 0.1875 0.5425 0.062 Uiso 1 1 calc R . .
H8C H 0.4284 0.2003 0.5004 0.062 Uiso 1 1 calc R . .
C9 C 0.5882(2) 0.3096(4) 0.49511(16) 0.0527(10) Uani 1 1 d . . .
H9A H 0.5819 0.3926 0.5108 0.079 Uiso 1 1 calc R . .
H9B H 0.6190 0.3176 0.4679 0.079 Uiso 1 1 calc R . .
H9C H 0.6090 0.2513 0.5228 0.079 Uiso 1 1 calc R . .
C10 C 0.5279(2) 0.1300(3) 0.44432(15) 0.0517(10) Uani 1 1 d . . .
H10A H 0.5488 0.0709 0.4717 0.078 Uiso 1 1 calc R . .
H10B H 0.5589 0.1397 0.4173 0.078 Uiso 1 1 calc R . .
H10C H 0.4826 0.0971 0.4277 0.078 Uiso 1 1 calc R . .
C11 C 0.52404(19) 0.6399(3) 0.35172(12) 0.0380(8) Uani 1 1 d . . .
N1 N 0.49659(17) 0.7404(3) 0.32438(11) 0.0426(7) Uani 1 1 d . . .
O3 O 0.43154(16) 0.7674(2) 0.31304(12) 0.0616(8) Uani 1 1 d . . .
C12 C 0.5499(2) 0.8146(3) 0.30041(14) 0.0506(10) Uani 1 1 d . . .
C13 C 0.6159(2) 0.7796(3) 0.33786(14) 0.0429(9) Uani 1 1 d . . .
N2 N 0.59458(17) 0.6538(3) 0.35800(13) 0.0482(8) Uani 1 1 d . . .
O4 O 0.63976(15) 0.5790(3) 0.38243(14) 0.0775(10) Uani 1 1 d . . .
C14 C 0.5486(3) 0.7629(5) 0.24408(17) 0.0890(19) Uani 1 1 d . . .
H14A H 0.5597 0.6725 0.2458 0.133 Uiso 1 1 calc R . .
H14B H 0.5833 0.8077 0.2265 0.133 Uiso 1 1 calc R . .
H14C H 0.5021 0.7754 0.2239 0.133 Uiso 1 1 calc R . .
C15 C 0.5292(2) 0.9531(3) 0.29872(18) 0.0626(12) Uani 1 1 d . . .
H15A H 0.4867 0.9647 0.2732 0.094 Uiso 1 1 calc R . .
H15B H 0.5670 1.0039 0.2878 0.094 Uiso 1 1 calc R . .
H15C H 0.5206 0.9800 0.3341 0.094 Uiso 1 1 calc R . .
C16 C 0.6821(3) 0.7627(4) 0.3119(2) 0.0715(15) Uani 1 1 d . . .
H16A H 0.6949 0.8437 0.2973 0.107 Uiso 1 1 calc R . .
H16B H 0.6734 0.7004 0.2832 0.107 Uiso 1 1 calc R . .
H16C H 0.7204 0.7333 0.3385 0.107 Uiso 1 1 calc R . .
C17 C 0.63198(19) 0.8660(3) 0.38549(14) 0.0450(9) Uani 1 1 d . . .
H17A H 0.5895 0.8795 0.4016 0.068 Uiso 1 1 calc R . .
H17B H 0.6490 0.9473 0.3741 0.068 Uiso 1 1 calc R . .
H17C H 0.6679 0.8272 0.4116 0.068 Uiso 1 1 calc R . .
N3 N 0.23732(15) 0.1077(3) 0.42225(12) 0.0434(7) Uani 1 1 d . . .
N4 N 0.26963(14) 0.1300(2) 0.31701(10) 0.0344(6) Uani 1 1 d . . .
N5 N 0.24247(16) 0.3816(3) 0.43301(12) 0.0422(7) Uani 1 1 d . . .
N6 N 0.17021(15) 0.2743(3) 0.34880(12) 0.0403(7) Uani 1 1 d . . .
C18 C 0.2755(2) 0.0280(3) 0.45525(19) 0.0601(12) Uani 0.699(18) 1 d P A 1
H18 H 0.3239 0.0415 0.4665 0.072 Uiso 0.699(18) 1 calc PR A 1
C19 C 0.2406(5) -0.0755(6) 0.4721(4) 0.053(2) Uani 0.699(18) 1 d P A 1
H19 H 0.2670 -0.1387 0.4924 0.063 Uiso 0.699(18) 1 calc PR A 1
C20 C 0.1695(4) -0.0906(6) 0.4606(5) 0.059(3) Uani 0.699(18) 1 d P A 1
H20 H 0.1474 -0.1597 0.4752 0.071 Uiso 0.699(18) 1 calc PR A 1
C21 C 0.1300(5) -0.0043(7) 0.4274(5) 0.049(2) Uani 0.699(18) 1 d P A 1
H21 H 0.0812 -0.0134 0.4166 0.059 Uiso 0.699(18) 1 calc PR A 1
C22 C 0.1676(2) 0.0939(3) 0.41218(18) 0.0538(11) Uani 0.699(18) 1 d P A 1
C18' C 0.2755(2) 0.0280(3) 0.45525(19) 0.0601(12) Uani 0.301(18) 1 d P A 2
H18' H 0.3220 0.0152 0.4484 0.072 Uiso 0.301(18) 1 calc PR A 2
C19' C 0.2559(7) -0.0429(17) 0.5007(9) 0.041(5) Uani 0.301(18) 1 d P A 2
H19' H 0.2875 -0.0758 0.5294 0.049 Uiso 0.301(18) 1 calc PR A 2
C20' C 0.1833(8) -0.054(2) 0.4947(10) 0.057(7) Uani 0.301(18) 1 d P A 2
H20' H 0.1618 -0.1056 0.5181 0.068 Uiso 0.301(18) 1 calc PR A 2
C21' C 0.1441(8) 0.010(2) 0.4553(9) 0.043(5) Uani 0.301(18) 1 d P A 2
H21' H 0.0950 0.0013 0.4541 0.051 Uiso 0.301(18) 1 calc PR A 2
C22' C 0.1676(2) 0.0939(3) 0.41218(18) 0.0538(11) Uani 0.301(18) 1 d P A 2
C23 C 0.12683(19) 0.1867(4) 0.37626(16) 0.0521(10) Uani 1 1 d . A .
H23A H 0.0976 0.2373 0.3973 0.062 Uiso 1 1 calc R B 1
H23B H 0.0951 0.1398 0.3491 0.062 Uiso 1 1 calc R B 1
C24 C 0.31616(18) 0.0395(3) 0.31020(14) 0.0391(8) Uani 1 1 d . A .
H24 H 0.3577 0.0332 0.3350 0.047 Uiso 1 1 calc R . .
C25 C 0.3057(2) -0.0445(3) 0.26848(15) 0.0486(9) Uani 1 1 d . . .
H25 H 0.3398 -0.1069 0.2644 0.058 Uiso 1 1 calc R A .
C26 C 0.2459(2) -0.0370(4) 0.23314(17) 0.0583(11) Uani 1 1 d . A .
H26 H 0.2377 -0.0943 0.2042 0.070 Uiso 1 1 calc R . .
C27 C 0.1974(2) 0.0549(4) 0.24000(16) 0.0602(11) Uani 1 1 d . . .
H27 H 0.1551 0.0608 0.2160 0.072 Uiso 1 1 calc R A .
C28 C 0.21078(18) 0.1382(3) 0.28186(14) 0.0425(8) Uani 1 1 d . A .
C29 C 0.1649(2) 0.2473(4) 0.29082(15) 0.0498(9) Uani 1 1 d . A .
H29A H 0.1792 0.3227 0.2721 0.060 Uiso 1 1 calc R . .
H29B H 0.1159 0.2273 0.2763 0.060 Uiso 1 1 calc R . .
C30 C 0.2751(2) 0.4068(4) 0.48225(16) 0.0536(10) Uani 1 1 d . A .
H30 H 0.3170 0.3635 0.4954 0.064 Uiso 1 1 calc R . .
C31 C 0.2483(3) 0.4948(4) 0.51389(19) 0.0694(13) Uani 1 1 d . . .
H31 H 0.2716 0.5118 0.5486 0.083 Uiso 1 1 calc R A .
C32 C 0.1877(3) 0.5576(5) 0.4948(2) 0.0820(16) Uani 1 1 d . A .
H32 H 0.1687 0.6181 0.5163 0.098 Uiso 1 1 calc R . .
C33 C 0.1546(2) 0.5321(4) 0.44385(19) 0.0678(13) Uani 1 1 d . . .
H33 H 0.1130 0.5753 0.4298 0.081 Uiso 1 1 calc R A .
C34 C 0.1833(2) 0.4427(3) 0.41412(16) 0.0493(9) Uani 1 1 d . A .
C35 C 0.1528(2) 0.4090(3) 0.35824(16) 0.0502(9) Uani 1 1 d . A .
H35A H 0.1015 0.4206 0.3533 0.060 Uiso 1 1 calc R . .
H35B H 0.1725 0.4643 0.3327 0.060 Uiso 1 1 calc R . .
B1 B 0.1199(2) 0.5870(4) 0.15209(16) 0.0423(9) Uani 0.658(5) 1 d P C 3
C36 C 0.20164(9) 0.6447(2) 0.15934(8) 0.0340(7) Uani 1 1 d G . .
C37 C 0.22284(11) 0.7209(2) 0.12010(7) 0.0417(8) Uani 1 1 d G C .
H37 H 0.1904 0.7442 0.0900 0.050 Uiso 1 1 calc R . .
C38 C 0.29149(12) 0.7630(2) 0.12485(9) 0.0514(10) Uani 1 1 d G C .
H38 H 0.3060 0.8151 0.0980 0.062 Uiso 1 1 calc R . .
C39 C 0.33894(9) 0.7289(2) 0.16884(11) 0.0558(11) Uani 1 1 d G C .
H39 H 0.3859 0.7577 0.1721 0.067 Uiso 1 1 calc R . .
C40 C 0.31774(11) 0.6528(2) 0.20808(8) 0.0510(10) Uani 1 1 d G C .
H40 H 0.3502 0.6295 0.2381 0.061 Uiso 1 1 calc R . .
C41 C 0.24909(12) 0.61065(19) 0.20333(7) 0.0386(8) Uani 1 1 d G C .
H41 H 0.2346 0.5586 0.2302 0.046 Uiso 1 1 calc R . .
C42 C 0.06889(11) 0.67693(17) 0.10712(7) 0.0409(8) Uani 1 1 d G . .
C43 C 0.05996(12) 0.80315(18) 0.11956(7) 0.0450(9) Uani 1 1 d G C .
H43 H 0.0797 0.8350 0.1533 0.054 Uiso 1 1 calc R . .
C44 C 0.02208(12) 0.88274(14) 0.08266(8) 0.0425(8) Uani 1 1 d G C .
H44 H 0.0160 0.9690 0.0912 0.051 Uiso 1 1 calc R . .
C45 C -0.00685(11) 0.83611(17) 0.03332(7) 0.0399(8) Uani 1 1 d G C .
H45 H -0.0327 0.8905 0.0081 0.048 Uiso 1 1 calc R . .
C46 C 0.00209(11) 0.70989(19) 0.02087(6) 0.0386(8) Uani 1 1 d G C .
H46 H -0.0177 0.6780 -0.0128 0.046 Uiso 1 1 calc R . .
C47 C 0.03996(11) 0.63030(14) 0.05777(8) 0.0381(8) Uani 1 1 d G C .
H47 H 0.0461 0.5440 0.0493 0.046 Uiso 1 1 calc R . .
C48 C 0.1337(2) 0.4349(2) 0.12643(14) 0.0386(18) Uani 0.658(5) 1 d PG C 3
C49 C 0.16468(19) 0.4256(3) 0.08055(14) 0.0381(13) Uani 0.658(5) 1 d PG C 3
H49 H 0.1803 0.4996 0.0647 0.046 Uiso 0.658(5) 1 calc PR C 3
C50 C 0.17286(19) 0.3081(3) 0.05788(12) 0.0444(14) Uani 0.658(5) 1 d PG C 3
H50 H 0.1941 0.3017 0.0265 0.053 Uiso 0.658(5) 1 calc PR C 3
C51 C 0.1500(2) 0.1998(2) 0.08110(15) 0.0471(15) Uani 0.658(5) 1 d PG C 3
H51 H 0.1556 0.1195 0.0656 0.057 Uiso 0.658(5) 1 calc PR C 3
C52 C 0.1190(2) 0.2091(3) 0.12698(15) 0.0462(17) Uani 0.658(5) 1 d PG C 3
H52 H 0.1034 0.1351 0.1428 0.055 Uiso 0.658(5) 1 calc PR C 3
C53 C 0.11082(19) 0.3266(3) 0.14965(12) 0.0383(13) Uani 0.658(5) 1 d PG C 3
H53 H 0.0896 0.3330 0.1810 0.046 Uiso 0.658(5) 1 calc PR C 3
B1' B 0.1199(2) 0.5870(4) 0.15209(16) 0.0423(9) Uani 0.342(5) 1 d P C 4
C48' C 0.1126(4) 0.4427(5) 0.1361(3) 0.025(3) Uani 0.342(5) 1 d PG C 4
C49' C 0.1731(3) 0.3828(7) 0.1258(3) 0.052(3) Uani 0.342(5) 1 d PG C 4
H49' H 0.2166 0.4261 0.1318 0.062 Uiso 0.342(5) 1 calc PR C 4
C50' C 0.1702(3) 0.2597(7) 0.1067(3) 0.050(3) Uani 0.342(5) 1 d PG C 4
H50' H 0.2116 0.2187 0.0997 0.060 Uiso 0.342(5) 1 calc PR C 4
C51' C 0.1066(4) 0.1964(5) 0.0979(3) 0.042(3) Uani 0.342(5) 1 d PG C 4
H51' H 0.1046 0.1122 0.0848 0.050 Uiso 0.342(5) 1 calc PR C 4
C52' C 0.0461(3) 0.2563(5) 0.1081(3) 0.036(2) Uani 0.342(5) 1 d PG C 4
H52' H 0.0026 0.2131 0.1021 0.043 Uiso 0.342(5) 1 calc PR C 4
C53' C 0.0490(3) 0.3795(5) 0.1272(3) 0.038(2) Uani 0.342(5) 1 d PG C 4
H53' H 0.0076 0.4204 0.1342 0.045 Uiso 0.342(5) 1 calc PR C 4
C54 C 0.08644(14) 0.5990(3) 0.20925(11) 0.0591(12) Uani 1 1 d G . .
C55 C 0.11188(15) 0.6865(3) 0.24798(12) 0.0761(14) Uani 1 1 d G C .
H55 H 0.1512 0.7370 0.2436 0.091 Uiso 1 1 calc R . .
C56 C 0.0798(2) 0.7000(4) 0.29318(11) 0.128(3) Uani 1 1 d G C .
H56 H 0.0972 0.7598 0.3196 0.153 Uiso 1 1 calc R . .
C57 C 0.0222(2) 0.6261(5) 0.29965(14) 0.179(6) Uani 1 1 d G C .
H57 H 0.0003 0.6353 0.3305 0.215 Uiso 1 1 calc R . .
C58 C -0.00321(16) 0.5386(4) 0.2609(2) 0.184(6) Uani 1 1 d G C .
H58 H -0.0425 0.4881 0.2654 0.220 Uiso 1 1 calc R . .
C59 C 0.02889(15) 0.5251(3) 0.21573(17) 0.108(2) Uani 1 1 d G C .
H59 H 0.0115 0.4653 0.1893 0.130 Uiso 1 1 calc R . .
O1S O 0.3361(2) 0.8116(4) 0.38567(14) 0.0916(11) Uani 1 1 d . . .
H1S H 0.3694 0.7909 0.3695 0.137 Uiso 1 1 calc R . .
C1S C 0.2782(3) 0.7265(6) 0.3712(3) 0.108(2) Uani 1 1 d . . .
H1S1 H 0.2829 0.6536 0.3952 0.162 Uiso 1 1 calc R . .
H1S2 H 0.2782 0.6976 0.3346 0.162 Uiso 1 1 calc R . .
H1S3 H 0.2344 0.7705 0.3740 0.162 Uiso 1 1 calc R . .

loop_
_atom_site_aniso_label
_atom_site_aniso_U_11
_atom_site_aniso_U_22
_atom_site_aniso_U_33
_atom_site_aniso_U_23
_atom_site_aniso_U_13
_atom_site_aniso_U_12
Fe1 0.0462(3) 0.0228(2) 0.0481(3) -0.0007(2) 0.0153(2) -0.0066(2)
O1 0.0536(16) 0.0284(12) 0.0496(13) 0.0034(10) 0.0136(12) -0.0058(11)
O2 0.0543(16) 0.0220(11) 0.0531(14) 0.0037(10) 0.0235(12) -0.0041(10)
C1 0.053(2) 0.0248(16) 0.0390(17) -0.0036(14) 0.0199(16) -0.0068(15)
C2 0.054(2) 0.0192(15) 0.0389(17) -0.0004(13) 0.0205(16) -0.0032(14)
C3 0.049(2) 0.0194(15) 0.0404(17) -0.0024(13) 0.0230(16) 0.0000(14)
C4 0.048(2) 0.0250(16) 0.0368(17) -0.0002(13) 0.0195(15) -0.0001(14)
C5 0.056(2) 0.0219(16) 0.0399(17) -0.0033(13) 0.0220(16) -0.0063(15)
C6 0.063(2) 0.0233(16) 0.0361(17) 0.0015(13) 0.0187(17) -0.0027(16)
C7 0.047(2) 0.0213(16) 0.0482(19) 0.0038(14) 0.0224(16) 0.0029(14)
C8 0.053(2) 0.0318(18) 0.0437(18) 0.0045(15) 0.0224(16) 0.0028(16)
C9 0.051(2) 0.047(2) 0.064(2) 0.0146(19) 0.0195(19) -0.0028(19)
C10 0.071(3) 0.0266(18) 0.065(2) 0.0059(17) 0.036(2) 0.0146(18)
C11 0.057(2) 0.0212(16) 0.0396(17) 0.0001(13) 0.0191(16) -0.0065(15)
N1 0.049(2) 0.0328(16) 0.0443(16) 0.0082(13) 0.0023(14) -0.0132(14)
O3 0.060(2) 0.0449(16) 0.0758(19) 0.0252(14) -0.0049(15) -0.0143(14)
C12 0.073(3) 0.034(2) 0.048(2) 0.0068(16) 0.0179(19) -0.0234(19)
C13 0.056(2) 0.0232(16) 0.055(2) 0.0033(15) 0.0276(19) -0.0035(15)
N2 0.057(2) 0.0257(15) 0.069(2) 0.0087(14) 0.0350(17) -0.0009(14)
O4 0.0576(19) 0.0392(16) 0.143(3) 0.0373(18) 0.0403(19) 0.0112(14)
C14 0.146(5) 0.082(4) 0.044(2) 0.000(2) 0.032(3) -0.051(3)
C15 0.059(3) 0.034(2) 0.090(3) 0.024(2) -0.006(2) -0.0161(19)
C16 0.090(4) 0.038(2) 0.104(4) -0.006(2) 0.070(3) -0.012(2)
C17 0.046(2) 0.0363(19) 0.056(2) 0.0041(16) 0.0189(17) 0.0001(16)
N3 0.0402(18) 0.0259(14) 0.0696(19) -0.0115(14) 0.0265(15) -0.0076(13)
N4 0.0324(15) 0.0282(14) 0.0433(15) -0.0017(12) 0.0073(12) -0.0058(12)
N5 0.0433(18) 0.0259(14) 0.0563(18) -0.0035(13) 0.0034(14) -0.0108(13)
N6 0.0319(16) 0.0324(15) 0.0559(17) -0.0152(13) 0.0038(13) -0.0014(12)
C18 0.055(3) 0.032(2) 0.103(3) 0.009(2) 0.042(2) 0.0055(18)
C19 0.060(5) 0.032(3) 0.072(6) -0.006(3) 0.027(4) -0.001(3)
C20 0.061(5) 0.036(4) 0.092(7) -0.007(4) 0.048(5) -0.013(3)
C21 0.039(4) 0.042(3) 0.069(6) -0.013(4) 0.021(4) -0.011(3)
C22 0.048(2) 0.0267(18) 0.095(3) -0.0131(19) 0.038(2) -0.0027(17)
C18' 0.055(3) 0.032(2) 0.103(3) 0.009(2) 0.042(2) 0.0055(18)
C19' 0.033(7) 0.037(9) 0.052(10) 0.020(8) 0.006(7) -0.005(6)
C20' 0.049(9) 0.052(11) 0.073(14) 0.047(10) 0.023(9) 0.012(7)
C21' 0.020(7) 0.054(11) 0.055(11) 0.026(9) 0.007(7) -0.009(6)
C22' 0.048(2) 0.0267(18) 0.095(3) -0.0131(19) 0.038(2) -0.0027(17)
C23 0.037(2) 0.046(2) 0.076(3) -0.023(2) 0.0188(19) -0.0170(18)
C24 0.0355(19) 0.0286(17) 0.054(2) 0.0017(15) 0.0091(16) -0.0025(14)
C25 0.046(2) 0.036(2) 0.067(2) -0.0105(18) 0.0182(19) -0.0008(17)
C26 0.047(2) 0.061(3) 0.068(3) -0.032(2) 0.015(2) -0.010(2)
C27 0.039(2) 0.074(3) 0.066(2) -0.032(2) -0.0015(19) -0.002(2)
C28 0.0297(19) 0.044(2) 0.054(2) -0.0149(17) 0.0070(16) -0.0049(15)
C29 0.039(2) 0.053(2) 0.054(2) -0.0177(18) -0.0045(17) 0.0037(18)
C30 0.054(3) 0.043(2) 0.062(2) -0.0039(19) 0.003(2) -0.0208(19)
C31 0.072(3) 0.062(3) 0.071(3) -0.023(2) -0.001(2) -0.026(3)
C32 0.078(4) 0.067(3) 0.100(4) -0.054(3) 0.013(3) -0.011(3)
C33 0.063(3) 0.046(2) 0.091(3) -0.032(2) -0.002(2) 0.002(2)
C34 0.045(2) 0.0308(19) 0.071(2) -0.0150(18) 0.0045(19) -0.0010(16)
C35 0.044(2) 0.0333(19) 0.070(2) -0.0166(18) -0.0011(19) 0.0064(16)
B1 0.045(2) 0.031(2) 0.050(2) 0.0082(17) 0.0053(19) -0.0049(18)
C36 0.045(2) 0.0268(16) 0.0309(15) -0.0030(13) 0.0093(14) 0.0027(14)
C37 0.049(2) 0.0383(19) 0.0389(18) 0.0025(15) 0.0107(16) -0.0022(16)
C38 0.058(3) 0.038(2) 0.064(2) 0.0025(18) 0.029(2) -0.0005(18)
C39 0.036(2) 0.045(2) 0.088(3) -0.021(2) 0.015(2) 0.0009(17)
C40 0.048(2) 0.051(2) 0.050(2) -0.0210(18) -0.0047(18) 0.0198(19)
C41 0.049(2) 0.0353(18) 0.0318(16) -0.0035(14) 0.0061(15) 0.0101(16)
C42 0.037(2) 0.0337(19) 0.052(2) 0.0033(15) 0.0038(16) -0.0093(15)
C43 0.052(2) 0.0311(18) 0.049(2) -0.0021(16) -0.0054(17) -0.0077(17)
C44 0.038(2) 0.0273(17) 0.060(2) -0.0035(16) -0.0006(17) -0.0053(15)
C45 0.0349(19) 0.0352(18) 0.0487(19) 0.0055(15) 0.0025(15) -0.0032(15)
C46 0.0345(19) 0.0384(18) 0.0431(18) -0.0042(15) 0.0062(15) -0.0039(15)
C47 0.0346(19) 0.0318(17) 0.0491(19) -0.0023(15) 0.0101(15) -0.0027(15)
C48 0.027(4) 0.035(4) 0.056(4) -0.002(3) 0.013(3) -0.011(3)
C49 0.038(3) 0.033(3) 0.045(3) 0.001(2) 0.010(2) 0.005(2)
C50 0.038(3) 0.041(3) 0.053(3) -0.007(3) 0.003(2) 0.010(3)
C51 0.031(3) 0.032(3) 0.072(4) -0.010(3) -0.015(3) 0.002(3)
C52 0.034(3) 0.028(3) 0.073(5) 0.006(3) -0.003(3) 0.001(2)
C53 0.028(3) 0.035(3) 0.050(3) 0.008(2) 0.001(2) 0.001(2)
B1' 0.045(2) 0.031(2) 0.050(2) 0.0082(17) 0.0053(19) -0.0049(18)
C48' 0.027(6) 0.026(5) 0.024(5) 0.004(4) 0.008(4) 0.010(4)
C49' 0.023(6) 0.045(7) 0.090(9) -0.022(6) 0.017(6) 0.010(5)
C50' 0.032(6) 0.046(7) 0.069(8) -0.018(6) -0.006(5) 0.007(5)
C51' 0.063(9) 0.024(5) 0.040(7) 0.009(5) 0.011(7) -0.005(5)
C52' 0.038(6) 0.032(5) 0.036(5) 0.005(4) -0.005(4) -0.007(4)
C53' 0.041(6) 0.028(5) 0.042(5) 0.009(4) 0.004(4) -0.003(4)
C54 0.042(2) 0.058(3) 0.082(3) 0.041(2) 0.025(2) 0.0176(19)
C55 0.084(4) 0.101(4) 0.051(2) 0.003(3) 0.037(2) 0.021(3)
C56 0.135(6) 0.193(7) 0.069(3) 0.047(4) 0.065(4) 0.103(5)
C57 0.159(7) 0.244(10) 0.168(7) 0.168(8) 0.138(6) 0.175(8)
C58 0.123(6) 0.151(7) 0.317(13) 0.175(8) 0.168(8) 0.100(6)
C59 0.057(3) 0.068(3) 0.215(7) 0.070(4) 0.076(4) 0.033(3)
O1S 0.115(3) 0.085(3) 0.077(2) 0.0089(19) 0.023(2) 0.005(2)
C1S 0.104(5) 0.087(4) 0.142(6) -0.018(4) 0.052(4) -0.024(4)

loop_
_atom_type_symbol
_atom_type_description
_atom_type_scat_dispersion_real
_atom_type_scat_dispersion_imag
_atom_type_scat_source
C C 0.0033 0.0016 'International Tables Vol C Tables 4.2.6.8 and 6.1.1.4'
H H 0.0000 0.0000 'International Tables Vol C Tables 4.2.6.8 and 6.1.1.4'
B B 0.0013 0.0007 'International Tables Vol C Tables 4.2.6.8 and 6.1.1.4'
Fe Fe 0.3463 0.8444 'International Tables Vol C Tables 4.2.6.8 and 6.1.1.4'
N N 0.0061 0.0033 'International Tables Vol C Tables 4.2.6.8 and 6.1.1.4'
O O 0.0106 0.0060 'International Tables Vol C Tables 4.2.6.8 and 6.1.1.4'

loop_
_geom_angle_atom_site_label_1
_geom_angle_atom_site_label_2
_geom_angle_atom_site_label_3
_geom_angle
O2 Fe1 O1 85.87(10)
O2 Fe1 N4 104.21(10)
O1 Fe1 N4 93.93(10)
O2 Fe1 N3 94.93(11)
O1 Fe1 N3 178.80(11)
N4 Fe1 N3 86.74(11)
O2 Fe1 N5 99.00(11)
O1 Fe1 N5 90.22(11)
N4 Fe1 N5 156.65(12)
N3 Fe1 N5 88.77(11)
O2 Fe1 N6 175.29(10)
O1 Fe1 N6 97.31(11)
N4 Fe1 N6 79.10(10)
N3 Fe1 N6 81.83(12)
N5 Fe1 N6 77.58(11)
C1 O1 Fe1 109.97(19)
C2 O2 Fe1 111.6(2)
O1 C1 C6 122.3(3)
O1 C1 C2 116.9(3)
C6 C1 C2 120.8(3)
O2 C2 C3 124.8(3)
O2 C2 C1 114.5(3)
C3 C2 C1 120.7(3)
C4 C3 C2 117.4(3)
C4 C3 C7 120.6(3)
C2 C3 C7 121.9(3)
C3 C4 C5 122.1(3)
C3 C4 H4 118.9
C5 C4 H4 118.9
C6 C5 C4 119.8(3)
C6 C5 C11 119.4(3)
C4 C5 C11 120.8(3)
C1 C6 C5 119.1(3)
C1 C6 H6 120.4
C5 C6 H6 120.4
C9 C7 C10 109.0(3)
C9 C7 C3 112.0(3)
C10 C7 C3 108.9(3)
C9 C7 C8 107.2(3)
C10 C7 C8 109.1(3)
C3 C7 C8 110.6(3)
C7 C8 H8A 109.5
C7 C8 H8B 109.5
H8A C8 H8B 109.5
C7 C8 H8C 109.5
H8A C8 H8C 109.5
H8B C8 H8C 109.5
C7 C9 H9A 109.5
C7 C9 H9B 109.5
H9A C9 H9B 109.5
C7 C9 H9C 109.5
H9A C9 H9C 109.5
H9B C9 H9C 109.5
C7 C10 H10A 109.5
C7 C10 H10B 109.5
H10A C10 H10B 109.5
C7 C10 H10C 109.5
H10A C10 H10C 109.5
H10B C10 H10C 109.5
N1 C11 N2 107.0(3)
N1 C11 C5 125.9(3)
N2 C11 C5 127.1(3)
O3 N1 C11 126.7(3)
O3 N1 C12 120.2(3)
C11 N1 C12 112.6(3)
N1 C12 C15 108.9(3)
N1 C12 C13 100.5(3)
C15 C12 C13 116.5(3)
N1 C12 C14 105.9(3)
C15 C12 C14 110.5(4)
C13 C12 C14 113.5(4)
N2 C13 C17 107.3(3)
N2 C13 C12 100.5(3)
C17 C13 C12 114.3(3)
N2 C13 C16 109.2(3)
C17 C13 C16 109.0(3)
C12 C13 C16 115.8(3)
O4 N2 C11 126.7(3)
O4 N2 C13 121.0(3)
C11 N2 C13 112.0(3)
C12 C14 H14A 109.5
C12 C14 H14B 109.5
H14A C14 H14B 109.5
C12 C14 H14C 109.5
H14A C14 H14C 109.5
H14B C14 H14C 109.5
C12 C15 H15A 109.5
C12 C15 H15B 109.5
H15A C15 H15B 109.5
C12 C15 H15C 109.5
H15A C15 H15C 109.5
H15B C15 H15C 109.5
C13 C16 H16A 109.5
C13 C16 H16B 109.5
H16A C16 H16B 109.5
C13 C16 H16C 109.5
H16A C16 H16C 109.5
H16B C16 H16C 109.5
C13 C17 H17A 109.5
C13 C17 H17B 109.5
H17A C17 H17B 109.5
C13 C17 H17C 109.5
H17A C17 H17C 109.5
H17B C17 H17C 109.5
C18 N3 C22 120.1(3)
C18 N3 Fe1 125.0(2)
C22 N3 Fe1 114.9(3)
C24 N4 C28 118.7(3)
C24 N4 Fe1 125.1(2)
C28 N4 Fe1 116.1(2)
C34 N5 C30 120.0(3)
C34 N5 Fe1 115.1(2)
C30 N5 Fe1 124.9(3)
C23 N6 C29 112.3(3)
C23 N6 C35 111.4(3)
C29 N6 C35 110.9(3)
C23 N6 Fe1 109.8(2)
C29 N6 Fe1 106.3(2)
C35 N6 Fe1 105.8(2)
N3 C18 C19 116.3(6)
N3 C18 H18 121.8
C19 C18 H18 121.8
C20 C19 C18 122.9(7)
C20 C19 H19 118.6
C18 C19 H19 118.6
C19 C20 C21 119.9(6)
C19 C20 H20 120.0
C21 C20 H20 120.0
C22 C21 C20 113.8(7)
C22 C21 H21 123.1
C20 C21 H21 123.1
N3 C22 C21 126.4(6)
N3 C22 C23 118.4(3)
C21 C22 C23 114.9(6)
C20' C19' H19' 125.5
C21' C20' C19' 119.4(12)
C21' C20' H20' 120.3
C19' C20' H20' 120.3
C20' C21' H21' 115.5
C22 C23 N6 114.4(3)
C22 C23 H23A 108.7
N6 C23 H23A 108.7
C22 C23 H23B 108.7
N6 C23 H23B 108.7
H23A C23 H23B 107.6
N4 C24 C25 122.2(3)
N4 C24 H24 118.9
C25 C24 H24 118.9
C26 C25 C24 119.2(3)
C26 C25 H25 120.4
C24 C25 H25 120.4
C25 C26 C27 119.1(4)
C25 C26 H26 120.5
C27 C26 H26 120.5
C28 C27 C26 119.5(4)
C28 C27 H27 120.2
C26 C27 H27 120.2
N4 C28 C27 121.3(3)
N4 C28 C29 114.4(3)
C27 C28 C29 124.2(3)
N6 C29 C28 109.9(3)
N6 C29 H29A 109.7
C28 C29 H29A 109.7
N6 C29 H29B 109.7
C28 C29 H29B 109.7
H29A C29 H29B 108.2
N5 C30 C31 120.8(4)
N5 C30 H30 119.6
C31 C30 H30 119.6
C32 C31 C30 119.5(4)
C32 C31 H31 120.2
C30 C31 H31 120.2
C31 C32 C33 119.5(4)
C31 C32 H32 120.2
C33 C32 H32 120.2
C34 C33 C32 118.5(4)
C34 C33 H33 120.7
C32 C33 H33 120.7
N5 C34 C33 121.7(4)
N5 C34 C35 115.1(3)
C33 C34 C35 123.2(4)
N6 C35 C34 108.2(3)
N6 C35 H35A 110.1
C34 C35 H35A 110.1
N6 C35 H35B 110.1
C34 C35 H35B 110.1
H35A C35 H35B 108.4
C54 B1 C36 110.5(3)
C54 B1 C42 106.5(3)
C36 B1 C42 108.5(2)
C54 B1 C48 119.0(3)
C36 B1 C48 100.5(3)
C42 B1 C48 111.5(3)
C37 C36 C41 120.0
C37 C36 B1 120.10(18)
C41 C36 B1 119.81(18)
C38 C37 C36 120.0
C38 C37 H37 120.0
C36 C37 H37 120.0
C39 C38 C37 120.0
C39 C38 H38 120.0
C37 C38 H38 120.0
C38 C39 C40 120.0
C38 C39 H39 120.0
C40 C39 H39 120.0
C41 C40 C39 120.0
C41 C40 H40 120.0
C39 C40 H40 120.0
C40 C41 C36 120.0
C40 C41 H41 120.0
C36 C41 H41 120.0
C43 C42 C47 120.0
C43 C42 B1 117.80(19)
C47 C42 B1 122.08(19)
C42 C43 C44 120.0
C42 C43 H43 120.0
C44 C43 H43 120.0
C45 C44 C43 120.0
C45 C44 H44 120.0
C43 C44 H44 120.0
C44 C45 C46 120.0
C44 C45 H45 120.0
C46 C45 H45 120.0
C45 C46 C47 120.0
C45 C46 H46 120.0
C47 C46 H46 120.0
C46 C47 C42 120.0
C46 C47 H47 120.0
C42 C47 H47 120.0
C49 C48 C53 120.0
C49 C48 B1 118.6(2)
C53 C48 B1 121.3(2)
C50 C49 C48 120.0
C50 C49 H49 120.0
C48 C49 H49 120.0
C49 C50 C51 120.0
C49 C50 H50 120.0
C51 C50 H50 120.0
C50 C51 C52 120.0
C50 C51 H51 120.0
C52 C51 H51 120.0
C53 C52 C51 120.0
C53 C52 H52 120.0
C51 C52 H52 120.0
C52 C53 C48 120.0
C52 C53 H53 120.0
C48 C53 H53 120.0
C49' C48' C53' 120.0
C50' C49' C48' 120.0
C50' C49' H49' 120.0
C48' C49' H49' 120.0
C49' C50' C51' 120.0
C49' C50' H50' 120.0
C51' C50' H50' 120.0
C50' C51' C52' 120.0
C50' C51' H51' 120.0
C52' C51' H51' 120.0
C53' C52' C51' 120.0
C53' C52' H52' 120.0
C51' C52' H52' 120.0
C52' C53' C48' 120.0
C52' C53' H53' 120.0
C48' C53' H53' 120.0
C55 C54 C59 120.0
C55 C54 B1 121.5(2)
C59 C54 B1 118.3(2)
C54 C55 C56 120.0
C54 C55 H55 120.0
C56 C55 H55 120.0
C57 C56 C55 120.0
C57 C56 H56 120.0
C55 C56 H56 120.0
C56 C57 C58 120.0
C56 C57 H57 120.0
C58 C57 H57 120.0
C57 C58 C59 120.0
C57 C58 H58 120.0
C59 C58 H58 120.0
C58 C59 C54 120.0
C58 C59 H59 120.0
C54 C59 H59 120.0
C1S O1S H1S 109.5
O1S C1S H1S1 109.5
O1S C1S H1S2 109.5
H1S1 C1S H1S2 109.5
O1S C1S H1S3 109.5
H1S1 C1S H1S3 109.5
H1S2 C1S H1S3 109.5

loop_
_geom_bond_atom_site_label_1
_geom_bond_atom_site_label_2
_geom_bond_distance
Fe1 O2 1.901(3)
Fe1 O1 1.903(2)
Fe1 N4 2.064(3)
Fe1 N3 2.078(3)
Fe1 N5 2.087(3)
Fe1 N6 2.130(3)
O1 C1 1.351(4)
O2 C2 1.348(4)
C1 C6 1.387(4)
C1 C2 1.421(5)
C2 C3 1.400(5)
C3 C4 1.398(4)
C3 C7 1.538(5)
C4 C5 1.410(5)
C4 H4 0.9500
C5 C6 1.395(5)
C5 C11 1.459(4)
C6 H6 0.9500
C7 C9 1.527(5)
C7 C10 1.535(4)
C7 C8 1.539(4)
C8 H8A 0.9800
C8 H8B 0.9800
C8 H8C 0.9800
C9 H9A 0.9800
C9 H9B 0.9800
C9 H9C 0.9800
C10 H10A 0.9800
C10 H10B 0.9800
C10 H10C 0.9800
C11 N1 1.339(4)
C11 N2 1.359(5)
N1 O3 1.283(4)
N1 C12 1.494(4)
C12 C15 1.519(5)
C12 C13 1.525(6)
C12 C14 1.531(5)
C13 N2 1.505(4)
C13 C17 1.515(5)
C13 C16 1.535(5)
N2 O4 1.274(4)
C14 H14A 0.9800
C14 H14B 0.9800
C14 H14C 0.9800
C15 H15A 0.9800
C15 H15B 0.9800
C15 H15C 0.9800
C16 H16A 0.9800
C16 H16B 0.9800
C16 H16C 0.9800
C17 H17A 0.9800
C17 H17B 0.9800
C17 H17C 0.9800
N3 C18 1.337(5)
N3 C22 1.344(5)
N4 C24 1.343(4)
N4 C28 1.346(4)
N5 C34 1.343(5)
N5 C30 1.346(5)
N6 C23 1.490(5)
N6 C29 1.491(5)
N6 C35 1.493(4)
C18 C19 1.386(7)
C18 H18 0.9500
C19 C20 1.374(10)
C19 H19 0.9500
C20 C21 1.396(12)
C20 H20 0.9500
C21 C22 1.358(8)
C21 H21 0.9500
C22 C23 1.489(6)
C19' C20' 1.40(2)
C19' H19' 0.9500
C20' C21' 1.35(2)
C20' H20' 0.9500
C21' H21' 0.9500
C23 H23A 0.9900
C23 H23B 0.9900
C24 C25 1.377(5)
C24 H24 0.9500
C25 C26 1.363(5)
C25 H25 0.9500
C26 C27 1.380(6)
C26 H26 0.9500
C27 C28 1.378(5)
C27 H27 0.9500
C28 C29 1.494(5)
C29 H29A 0.9900
C29 H29B 0.9900
C30 C31 1.380(6)
C30 H30 0.9500
C31 C32 1.375(7)
C31 H31 0.9500
C32 C33 1.388(6)
C32 H32 0.9500
C33 C34 1.377(5)
C33 H33 0.9500
C34 C35 1.503(5)
C35 H35A 0.9900
C35 H35B 0.9900
B1 C54 1.679(5)
B1 C36 1.681(4)
B1 C42 1.693(4)
B1 C48 1.773(5)
C36 C37 1.3900
C36 C41 1.3900
C37 C38 1.3900
C37 H37 0.9500
C38 C39 1.3900
C38 H38 0.9500
C39 C40 1.3900
C39 H39 0.9500
C40 C41 1.3900
C40 H40 0.9500
C41 H41 0.9500
C42 C43 1.3900
C42 C47 1.3900
C43 C44 1.3900
C43 H43 0.9500
C44 C45 1.3900
C44 H44 0.9500
C45 C46 1.3900
C45 H45 0.9500
C46 C47 1.3900
C46 H46 0.9500
C47 H47 0.9500
C48 C49 1.3900
C48 C53 1.3900
C49 C50 1.3900
C49 H49 0.9500
C50 C51 1.3900
C50 H50 0.9500
C51 C52 1.3900
C51 H51 0.9500
C52 C53 1.3900
C52 H52 0.9500
C53 H53 0.9500
C48' C49' 1.3900
C48' C53' 1.3900
C49' C50' 1.3900
C49' H49' 0.9500
C50' C51' 1.3900
C50' H50' 0.9500
C51' C52' 1.3900
C51' H51' 0.9500
C52' C53' 1.3900
C52' H52' 0.9500
C53' H53' 0.9500
C54 C55 1.3900
C54 C59 1.3900
C55 C56 1.3900
C55 H55 0.9500
C56 C57 1.3900
C56 H56 0.9500
C57 C58 1.3900
C57 H57 0.9500
C58 C59 1.3900
C58 H58 0.9500
C59 H59 0.9500
O1S C1S 1.443(6)
O1S H1S 0.8400
C1S H1S1 0.9800
C1S H1S2 0.9800
C1S H1S3 0.9800

loop_
_geom_hbond_atom_site_label_D
_geom_hbond_atom_site_label_H
_geom_hbond_atom_site_label_A
_geom_hbond_distance_DH
_geom_hbond_distance_HA
_geom_hbond_distance_DA
_geom_hbond_angle_DHA
O1S H1S O3 0.84 2.02 2.831(5) 163.0

loop_
_geom_torsion_atom_site_label_1
_geom_torsion_atom_site_label_2
_geom_torsion_atom_site_label_3
_geom_torsion_atom_site_label_4
_geom_torsion
O2 Fe1 O1 C1 -9.7(2)
N4 Fe1 O1 C1 -113.7(2)
N3 Fe1 O1 C1 122(6)
N5 Fe1 O1 C1 89.3(2)
N6 Fe1 O1 C1 166.82(19)
O1 Fe1 O2 C2 9.5(2)
N4 Fe1 O2 C2 102.5(2)
N3 Fe1 O2 C2 -169.6(2)
N5 Fe1 O2 C2 -80.1(2)
N6 Fe1 O2 C2 -123.2(11)
Fe1 O1 C1 C6 -173.3(2)
Fe1 O1 C1 C2 8.3(3)
Fe1 O2 C2 C3 172.2(2)
Fe1 O2 C2 C1 -7.2(3)
O1 C1 C2 O2 -0.8(4)
C6 C1 C2 O2 -179.2(3)
O1 C1 C2 C3 179.7(3)
C6 C1 C2 C3 1.4(4)
O2 C2 C3 C4 178.0(3)
C1 C2 C3 C4 -2.6(4)
O2 C2 C3 C7 0.1(5)
C1 C2 C3 C7 179.5(3)
C2 C3 C4 C5 2.1(4)
C7 C3 C4 C5 -180.0(3)
C3 C4 C5 C6 -0.3(4)
C3 C4 C5 C11 -179.3(3)
O1 C1 C6 C5 -177.7(3)
C2 C1 C6 C5 0.5(4)
C4 C5 C6 C1 -1.1(4)
C11 C5 C6 C1 178.0(3)
C4 C3 C7 C9 10.2(4)
C2 C3 C7 C9 -171.9(3)
C4 C3 C7 C10 -110.5(3)
C2 C3 C7 C10 67.4(4)
C4 C3 C7 C8 129.7(3)
C2 C3 C7 C8 -52.5(4)
C6 C5 C11 N1 16.9(5)
C4 C5 C11 N1 -164.1(3)
C6 C5 C11 N2 -161.5(3)
C4 C5 C11 N2 17.5(5)
N2 C11 N1 O3 -175.3(3)
C5 C11 N1 O3 6.0(5)
N2 C11 N1 C12 12.7(4)
C5 C11 N1 C12 -165.9(3)
O3 N1 C12 C15 39.4(4)
C11 N1 C12 C15 -148.0(3)
O3 N1 C12 C13 162.3(3)
C11 N1 C12 C13 -25.1(4)
O3 N1 C12 C14 -79.4(5)
C11 N1 C12 C14 93.2(4)
N1 C12 C13 N2 25.1(3)
C15 C12 C13 N2 142.5(3)
C14 C12 C13 N2 -87.5(3)
N1 C12 C13 C17 -89.5(3)
C15 C12 C13 C17 28.0(4)
C14 C12 C13 C17 157.9(3)
N1 C12 C13 C16 142.6(3)
C15 C12 C13 C16 -99.9(4)
C14 C12 C13 C16 30.0(4)
N1 C11 N2 O4 179.1(3)
C5 C11 N2 O4 -2.3(6)
N1 C11 N2 C13 6.0(4)
C5 C11 N2 C13 -175.4(3)
C17 C13 N2 O4 -74.7(4)
C12 C13 N2 O4 165.6(3)
C16 C13 N2 O4 43.3(5)
C17 C13 N2 C11 98.9(3)
C12 C13 N2 C11 -20.8(4)
C16 C13 N2 C11 -143.1(4)
O2 Fe1 N3 C18 -7.0(3)
O1 Fe1 N3 C18 -139(6)
N4 Fe1 N3 C18 97.0(3)
N5 Fe1 N3 C18 -105.9(3)
N6 Fe1 N3 C18 176.4(3)
O2 Fe1 N3 C22 175.8(2)
O1 Fe1 N3 C22 44(6)
N4 Fe1 N3 C22 -80.2(2)
N5 Fe1 N3 C22 76.8(3)
N6 Fe1 N3 C22 -0.8(2)
O2 Fe1 N4 C24 12.9(3)
O1 Fe1 N4 C24 99.6(3)
N3 Fe1 N4 C24 -81.4(3)
N5 Fe1 N4 C24 -160.7(3)
N6 Fe1 N4 C24 -163.7(3)
O2 Fe1 N4 C28 -171.3(2)
O1 Fe1 N4 C28 -84.6(2)
N3 Fe1 N4 C28 94.4(2)
N5 Fe1 N4 C28 15.1(4)
N6 Fe1 N4 C28 12.1(2)
O2 Fe1 N5 C34 163.4(2)
O1 Fe1 N5 C34 77.5(3)
N4 Fe1 N5 C34 -23.0(4)
N3 Fe1 N5 C34 -101.8(3)
N6 Fe1 N5 C34 -19.9(2)
O2 Fe1 N5 C30 -15.8(3)
O1 Fe1 N5 C30 -101.6(3)
N4 Fe1 N5 C30 157.9(3)
N3 Fe1 N5 C30 79.0(3)
N6 Fe1 N5 C30 160.9(3)
O2 Fe1 N6 C23 -41.6(12)
O1 Fe1 N6 C23 -173.9(2)
N4 Fe1 N6 C23 93.5(2)
N3 Fe1 N6 C23 5.2(2)
N5 Fe1 N6 C23 -85.3(2)
O2 Fe1 N6 C29 -163.3(11)
O1 Fe1 N6 C29 64.4(2)
N4 Fe1 N6 C29 -28.3(2)
N3 Fe1 N6 C29 -116.5(2)
N5 Fe1 N6 C29 153.0(2)
O2 Fe1 N6 C35 78.7(12)
O1 Fe1 N6 C35 -53.7(2)
N4 Fe1 N6 C35 -146.3(2)
N3 Fe1 N6 C35 125.5(2)
N5 Fe1 N6 C35 35.0(2)
C22 N3 C18 C19 8.0(7)
Fe1 N3 C18 C19 -169.1(5)
N3 C18 C19 C20 -6.6(9)
C18 C19 C20 C21 4.8(11)
C19 C20 C21 C22 -4.0(10)
C18 N3 C22 C21 -8.4(7)
Fe1 N3 C22 C21 169.0(5)
C18 N3 C22 C23 178.5(3)
Fe1 N3 C22 C23 -4.2(4)
C20 C21 C22 N3 5.9(9)
C20 C21 C22 C23 179.3(5)
N3 C22 C23 N6 8.9(5)
C21 C22 C23 N6 -165.0(5)
C29 N6 C23 C22 109.3(3)
C35 N6 C23 C22 -125.6(3)
Fe1 N6 C23 C22 -8.8(4)
C28 N4 C24 C25 0.2(5)
Fe1 N4 C24 C25 175.9(3)
N4 C24 C25 C26 -0.8(5)
C24 C25 C26 C27 0.2(6)
C25 C26 C27 C28 0.9(6)
C24 N4 C28 C27 0.9(5)
Fe1 N4 C28 C27 -175.1(3)
C24 N4 C28 C29 -176.0(3)
Fe1 N4 C28 C29 7.9(4)
C26 C27 C28 N4 -1.5(6)
C26 C27 C28 C29 175.2(4)
C23 N6 C29 C28 -79.9(4)
C35 N6 C29 C28 154.7(3)
Fe1 N6 C29 C28 40.2(3)
N4 C28 C29 N6 -33.0(4)
C27 C28 C29 N6 150.1(4)
C34 N5 C30 C31 0.2(5)
Fe1 N5 C30 C31 179.3(3)
N5 C30 C31 C32 -0.2(6)
C30 C31 C32 C33 -0.3(7)
C31 C32 C33 C34 0.8(7)
C30 N5 C34 C33 0.3(6)
Fe1 N5 C34 C33 -178.9(3)
C30 N5 C34 C35 178.5(3)
Fe1 N5 C34 C35 -0.7(4)
C32 C33 C34 N5 -0.8(7)
C32 C33 C34 C35 -178.9(4)
C23 N6 C35 C34 74.4(4)
C29 N6 C35 C34 -159.7(3)
Fe1 N6 C35 C34 -44.8(3)
N5 C34 C35 N6 31.2(4)
C33 C34 C35 N6 -150.5(4)
C54 B1 C36 C37 -136.9(2)
C42 B1 C36 C37 -20.6(3)
C48 B1 C36 C37 96.5(2)
C54 B1 C36 C41 46.5(3)
C42 B1 C36 C41 162.84(18)
C48 B1 C36 C41 -80.1(3)
C41 C36 C37 C38 0.0
B1 C36 C37 C38 -176.6(2)
C36 C37 C38 C39 0.0
C37 C38 C39 C40 0.0
C38 C39 C40 C41 0.0
C39 C40 C41 C36 0.0
C37 C36 C41 C40 0.0
B1 C36 C41 C40 176.6(2)
C54 B1 C42 C43 55.7(3)
C36 B1 C42 C43 -63.3(3)
C48 B1 C42 C43 -173.1(2)
C54 B1 C42 C47 -128.3(2)
C36 B1 C42 C47 112.8(2)
C48 B1 C42 C47 3.0(3)
C47 C42 C43 C44 0.0
B1 C42 C43 C44 176.1(2)
C42 C43 C44 C45 0.0
C43 C44 C45 C46 0.0
C44 C45 C46 C47 0.0
C45 C46 C47 C42 0.0
C43 C42 C47 C46 0.0
B1 C42 C47 C46 -175.9(2)
C54 B1 C48 C49 -176.7(2)
C36 B1 C48 C49 -56.1(3)
C42 B1 C48 C49 58.8(3)
C54 B1 C48 C53 6.7(4)
C36 B1 C48 C53 127.3(2)
C42 B1 C48 C53 -117.8(3)
C53 C48 C49 C50 0.0
B1 C48 C49 C50 -176.6(3)
C48 C49 C50 C51 0.0
C49 C50 C51 C52 0.0
C50 C51 C52 C53 0.0
C51 C52 C53 C48 0.0
C49 C48 C53 C52 0.0
B1 C48 C53 C52 176.5(4)
C53' C48' C49' C50' 0.0
C48' C49' C50' C51' 0.0
C49' C50' C51' C52' 0.0
C50' C51' C52' C53' 0.0
C51' C52' C53' C48' 0.0
C49' C48' C53' C52' 0.0
C36 B1 C54 C55 22.8(3)
C42 B1 C54 C55 -94.9(3)
C48 B1 C54 C55 138.3(3)
C36 B1 C54 C59 -161.6(2)
C42 B1 C54 C59 80.7(3)
C48 B1 C54 C59 -46.2(4)
C59 C54 C55 C56 0.0
B1 C54 C55 C56 175.5(3)
C54 C55 C56 C57 0.0
C55 C56 C57 C58 0.0
C56 C57 C58 C59 0.0
C57 C58 C59 C54 0.0
C55 C54 C59 C58 0.0
B1 C54 C59 C58 -175.6(3)
